data_7046672
loop_
_publ_author_name
'Kovacs, Daniel'
'Phipps, Dulcie'
'Orthaber, Andreas'
'Borbas, K. Eszter'

_publ_section_title
;
 Highly luminescent lanthanide complexes sensitised by tertiary
 amide-linked carbostyril antennae.
;
_journal_issue 31
_journal_name_full 'Dalton transactions (Cambridge, England : 2003)'
_journal_page_first 10702
_journal_page_last 10714
_journal_paper_doi 10.1039/c8dt01270a
_journal_volume 47
_journal_year 2018
_chemical_formula_moiety 'C30 H41 Dy N6 O11'
_chemical_formula_sum 'C30 H41 Dy N6 O11'
_chemical_formula_weight 824.19
_space_group_crystal_system triclinic
_space_group_IT_number 2
_space_group_name_Hall '-P 1'
_space_group_name_H-M_alt 'P -1'
_symmetry_space_group_name_Hall '-P 1'
_symmetry_space_group_name_H-M 'P -1'
_atom_sites_solution_hydrogens mixed
_audit_creation_date 2018-06-05
_audit_creation_method
;
Olex2 1.2
(compiled 2016.08.25 svn.r3337 for OlexSys, GUI svn.r5221)
;
_audit_update_record
;
2018-06-07 deposited with the CCDC.
2018-06-13 downloaded from the CCDC.
;
_cell_angle_alpha 100.1990(10)
_cell_angle_beta 98.0780(10)
_cell_angle_gamma 107.4760(10)
_cell_formula_units_Z 2
_cell_length_a 8.7962(2)
_cell_length_b 14.4010(4)
_cell_length_c 17.6620(5)
_cell_measurement_reflns_used 9998
_cell_measurement_temperature 150(2)
_cell_measurement_theta_max 30.34
_cell_measurement_theta_min 2.39
_cell_volume 2055.14(10)
_computing_cell_refinement 'SAINT v8.34A (Bruker, 2013)'
_computing_data_collection 'APEX2  (Bruker AXS, 2012)'
_computing_data_reduction 'SAINT v8.34A (Bruker, 2013)'
_computing_molecular_graphics 'Olex2 (Dolomanov et al., 2009)'
_computing_publication_material 'Olex2 (Dolomanov et al., 2009)'
_computing_structure_refinement 'XL (Sheldrick, 2008)'
_computing_structure_solution 'SHELXT 2014/4 (Sheldrick, 2014)'
_diffrn_ambient_temperature 150.0
_diffrn_measured_fraction_theta_full 0.999
_diffrn_measured_fraction_theta_max 0.978
_diffrn_measurement_device_type 'Bruker APEX-II CCD'
_diffrn_measurement_method '\f and \w scans'
_diffrn_radiation_type MoK\a
_diffrn_radiation_wavelength 0.71073
_diffrn_reflns_av_R_equivalents 0.0474
_diffrn_reflns_av_unetI/netI 0.0551
_diffrn_reflns_Laue_measured_fraction_full 0.999
_diffrn_reflns_Laue_measured_fraction_max 0.978
_diffrn_reflns_limit_h_max 12
_diffrn_reflns_limit_h_min -12
_diffrn_reflns_limit_k_max 20
_diffrn_reflns_limit_k_min -20
_diffrn_reflns_limit_l_max 24
_diffrn_reflns_limit_l_min -25
_diffrn_reflns_number 46688
_diffrn_reflns_point_group_measured_fraction_full 0.999
_diffrn_reflns_point_group_measured_fraction_max 0.978
_diffrn_reflns_theta_full 25.242
_diffrn_reflns_theta_max 30.877
_diffrn_reflns_theta_min 1.706
_diffrn_standards_number 0
_exptl_absorpt_coefficient_mu 1.873
_exptl_absorpt_correction_T_max 0.7461
_exptl_absorpt_correction_T_min 0.6008
_exptl_absorpt_correction_type multi-scan
_exptl_absorpt_process_details
;
SADABS-2014/5 (Bruker,2014/5) was used for absorption correction.
wR2(int) was 0.1018 before and 0.0506 after correction.
The Ratio of minimum to maximum transmission is 0.8053.
The \l/2 correction factor is 0.00150.
;
_exptl_crystal_colour brown
_exptl_crystal_colour_primary brown
_exptl_crystal_density_diffrn 1.332
_exptl_crystal_description plate
_exptl_crystal_F_000 834
_exptl_crystal_size_max 0.12
_exptl_crystal_size_mid 0.1
_exptl_crystal_size_min 0.04
_refine_diff_density_max 1.630
_refine_diff_density_min -1.251
_refine_diff_density_rms 0.113
_refine_ls_extinction_method none
_refine_ls_goodness_of_fit_ref 0.998
_refine_ls_hydrogen_treatment mixed
_refine_ls_matrix_type full
_refine_ls_number_parameters 451
_refine_ls_number_reflns 12686
_refine_ls_number_restraints 2
_refine_ls_restrained_S_all 0.998
_refine_ls_R_factor_all 0.0396
_refine_ls_R_factor_gt 0.0318
_refine_ls_shift/su_max 0.002
_refine_ls_shift/su_mean 0.000
_refine_ls_structure_factor_coef Fsqd
_refine_ls_weighting_details 'w=1/[\s^2^(Fo^2^)+(0.0346P)^2^] where P=(Fo^2^+2Fc^2^)/3'
_refine_ls_weighting_scheme calc
_refine_ls_wR_factor_gt 0.0686
_refine_ls_wR_factor_ref 0.0708
_reflns_Friedel_coverage 0.000
_reflns_number_gt 10870
_reflns_number_total 12686
_reflns_threshold_expression 'I > 2\s(I)'
_cod_data_source_file c8dt01270a2.cif
_cod_data_source_block ao_keb_dk_dy_glyme_1_0m_a
_cod_depositor_comments 'Adding full bibliography for 7046671--7046672.cif.'
_cod_original_cell_volume 2055.13(9)
_cod_database_code 7046672
_shelx_space_group_comment
;
The symmetry employed for this shelxl refinement is uniquely defined
by the following loop, which should always be used as a source of
symmetry information in preference to the above space-group names.
They are only intended as comments.
;
_olex2_refinement_description
;
1. Fixed Uiso
 At 1.2 times of:
  All C(H) groups, All C(H,H) groups, All C(H,H,H,H) groups, All N(H) groups
 At 1.5 times of:
  All C(H,H,H) groups
2. Restrained distances
 O3-H3A = O3-H3B
 0.95 with sigma of 0.1
3. Others
 Sof(H14C)=Sof(H14D)=Sof(C15A)=Sof(H15D)=Sof(H15E)=Sof(H15F)=1-FVAR(1)
 Sof(H14A)=Sof(H14B)=Sof(C15B)=Sof(H15A)=Sof(H15B)=Sof(H15C)=FVAR(1)
4.a Secondary CH2 refined with riding coordinates:
 C21(H21A,H21B), C28(H28A,H28B), C24(H24A,H24B), C30(H30A,H30B), C27(H27A,
 H27B), C22(H22A,H22B), C26(H26A,H26B), C20(H20A,H20B), C25(H25A,H25B),
 C23(H23A,H23B), C19(H19A,H19B), C12(H12A,H12B), C32(H32A,H32B), C14(H14A,H14B),
  C14(H14C,H14D)
4.b Me refined with riding coordinates:
 C10(H10A,H10B,H10C), C15B(H15A,H15B,H15C), C15A(H15D,H15E,H15F)
4.c Aromatic/amide H refined with riding coordinates:
 N2(H2), N1(H1), C5(H5), C8(H8), C6(H6)
;
_shelx_shelxl_version_number 2014/7
_olex2_submission_special_instructions 'No special instructions were received'

loop_
_space_group_symop_operation_xyz
'x, y, z'
'-x, -y, -z'

loop_
_atom_site_label
_atom_site_type_symbol
_atom_site_fract_x
_atom_site_fract_y
_atom_site_fract_z
_atom_site_U_iso_or_equiv
_atom_site_adp_type
_atom_site_occupancy
_atom_site_site_symmetry_order
_atom_site_calc_flag
_atom_site_refinement_flags_posn
_atom_site_refinement_flags_occupancy
_atom_site_disorder_assembly
_atom_site_disorder_group
Dy01 Dy 0.86438(2) 0.69280(2) 0.63056(2) 0.01256(3) Uani 1 1 d . . . .
O8 O 1.2373(2) 0.60089(12) 0.52886(10) 0.0210(4) Uani 1 1 d . . . .
O6 O 0.60271(19) 0.64598(12) 0.65162(10) 0.0175(3) Uani 1 1 d . . . .
O4 O 1.06831(19) 0.63017(12) 0.60424(10) 0.0179(3) Uani 1 1 d . . . .
O3 O 0.7647(2) 0.51199(13) 0.61390(11) 0.0184(4) Uani 1 1 d D . . .
O7 O 0.91966(19) 0.65647(12) 0.75838(10) 0.0177(3) Uani 1 1 d . . . .
O5 O 0.7533(2) 0.62386(12) 0.49712(10) 0.0186(3) Uani 1 1 d . . . .
O10 O 0.4282(2) 0.64210(13) 0.73185(11) 0.0237(4) Uani 1 1 d . . . .
O9 O 0.5695(2) 0.59975(13) 0.38995(11) 0.0263(4) Uani 1 1 d . . . .
O0 O 0.4212(2) 0.27315(13) 0.90289(11) 0.0269(4) Uani 1 1 d . . . .
O1 O 0.5865(2) 0.19667(13) 1.04114(11) 0.0244(4) Uani 1 1 d . . . .
N11 N 1.0559(2) 0.79570(14) 0.55106(12) 0.0150(4) Uani 1 1 d . . . .
O2 O 0.3172(2) 0.14646(13) 1.03076(12) 0.0303(4) Uani 1 1 d . . . .
N12 N 0.7296(2) 0.80345(14) 0.56347(12) 0.0157(4) Uani 1 1 d . . . .
N13 N 0.8133(2) 0.82929(14) 0.73700(12) 0.0171(4) Uani 1 1 d . . . .
N10 N 1.1377(2) 0.81901(14) 0.72326(11) 0.0157(4) Uani 1 1 d . . . .
N2 N 1.0872(2) 0.68530(14) 0.87679(12) 0.0173(4) Uani 1 1 d . . . .
H2 H 1.1884 0.7164 0.9025 0.021 Uiso 1 1 calc R . . .
N1 N 0.6252(2) 0.40958(15) 0.89692(12) 0.0203(4) Uani 1 1 d . . . .
H1 H 0.6013 0.3902 0.8453 0.024 Uiso 1 1 calc R . . .
C29 C 1.1447(3) 0.64613(17) 0.54966(14) 0.0168(5) Uani 1 1 d . . . .
C31 C 0.6448(3) 0.64745(17) 0.45767(15) 0.0188(5) Uani 1 1 d . . . .
C21 C 1.1921(3) 0.88023(18) 0.60417(14) 0.0198(5) Uani 1 1 d . . . .
H21A H 1.1526 0.9366 0.6208 0.024 Uiso 1 1 calc R . . .
H21B H 1.2792 0.9032 0.5750 0.024 Uiso 1 1 calc R . . .
C28 C 1.1204(3) 0.72432(18) 0.50680(15) 0.0191(5) Uani 1 1 d . . . .
H28A H 1.2260 0.7620 0.4958 0.023 Uiso 1 1 calc R . . .
H28B H 1.0442 0.6902 0.4557 0.023 Uiso 1 1 calc R . . .
C24 C 0.6535(3) 0.85632(18) 0.61947(15) 0.0208(5) Uani 1 1 d . . . .
H24A H 0.5518 0.8081 0.6259 0.025 Uiso 1 1 calc R . . .
H24B H 0.6248 0.9089 0.5974 0.025 Uiso 1 1 calc R . . .
C30 C 0.6010(3) 0.73493(18) 0.49656(15) 0.0198(5) Uani 1 1 d . . . .
H30A H 0.5799 0.7729 0.4571 0.024 Uiso 1 1 calc R . . .
H30B H 0.4991 0.7094 0.5155 0.024 Uiso 1 1 calc R . . .
C27 C 1.1131(3) 0.90891(17) 0.76858(15) 0.0200(5) Uani 1 1 d . . . .
H27A H 1.1087 0.9557 0.7341 0.024 Uiso 1 1 calc R . . .
H27B H 1.2074 0.9434 0.8129 0.024 Uiso 1 1 calc R . . .
C22 C 0.9636(3) 0.83626(17) 0.49593(14) 0.0171(5) Uani 1 1 d . . . .
H22A H 0.9004 0.7822 0.4492 0.020 Uiso 1 1 calc R . . .
H22B H 1.0411 0.8892 0.4780 0.020 Uiso 1 1 calc R . . .
C26 C 0.9591(3) 0.88360(18) 0.80052(15) 0.0205(5) Uani 1 1 d . . . .
H26A H 0.9671 0.8417 0.8387 0.025 Uiso 1 1 calc R . . .
H26B H 0.9472 0.9461 0.8287 0.025 Uiso 1 1 calc R . . .
C33 C 0.5590(3) 0.68048(17) 0.71339(15) 0.0167(5) Uani 1 1 d . . . .
C5 C 0.9280(3) 0.61545(18) 1.04644(15) 0.0204(5) Uani 1 1 d . . . .
H5 H 0.9553 0.6403 1.1019 0.024 Uiso 1 1 calc R . . .
C1 C 0.5322(3) 0.35299(18) 0.93776(15) 0.0204(5) Uani 1 1 d . . . .
C18 C 1.0545(3) 0.69660(16) 0.80372(14) 0.0149(4) Uani 1 1 d . . . .
C20 C 1.2624(3) 0.85190(18) 0.67653(14) 0.0189(5) Uani 1 1 d . . . .
H20A H 1.3058 0.7972 0.6603 0.023 Uiso 1 1 calc R . . .
H20B H 1.3538 0.9102 0.7095 0.023 Uiso 1 1 calc R . . .
C4 C 0.7914(3) 0.52912(17) 1.01304(14) 0.0176(5) Uani 1 1 d . . . .
C25 C 0.7668(3) 0.90358(17) 0.69894(15) 0.0212(5) Uani 1 1 d . . . .
H25A H 0.8666 0.9536 0.6925 0.025 Uiso 1 1 calc R . . .
H25B H 0.7130 0.9392 0.7337 0.025 Uiso 1 1 calc R . . .
C7 C 0.9812(3) 0.62990(17) 0.91892(14) 0.0163(5) Uani 1 1 d . . . .
C9 C 0.7555(3) 0.49597(17) 0.93114(14) 0.0175(5) Uani 1 1 d . . . .
C2 C 0.5680(3) 0.38824(18) 1.02292(14) 0.0193(5) Uani 1 1 d . . . .
C23 C 0.8496(3) 0.87894(17) 0.53435(15) 0.0201(5) Uani 1 1 d . . . .
H23A H 0.9138 0.9358 0.5790 0.024 Uiso 1 1 calc R . . .
H23B H 0.7902 0.9050 0.4960 0.024 Uiso 1 1 calc R . . .
C8 C 0.8483(3) 0.54635(17) 0.88319(14) 0.0175(5) Uani 1 1 d . . . .
H8 H 0.8201 0.5234 0.8276 0.021 Uiso 1 1 calc R . . .
C13 C 0.4626(3) 0.21608(18) 1.04257(14) 0.0204(5) Uani 1 1 d . . . .
C3 C 0.6917(3) 0.47367(18) 1.05978(15) 0.0194(5) Uani 1 1 d . . . .
C19 C 1.1948(3) 0.76375(18) 0.77748(14) 0.0178(5) Uani 1 1 d . . . .
H19A H 1.2724 0.8120 0.8241 0.021 Uiso 1 1 calc R . . .
H19B H 1.2529 0.7228 0.7509 0.021 Uiso 1 1 calc R . . .
C12 C 0.4557(3) 0.32027(18) 1.06220(16) 0.0226(5) Uani 1 1 d . . . .
H12A H 0.4873 0.3469 1.1199 0.027 Uiso 1 1 calc R . . .
H12B H 0.3427 0.3186 1.0448 0.027 Uiso 1 1 calc R . . .
C6 C 1.0223(3) 0.66430(18) 1.00070(14) 0.0194(5) Uani 1 1 d . . . .
H6 H 1.1155 0.7215 1.0245 0.023 Uiso 1 1 calc R . . .
C32 C 0.6784(3) 0.77401(18) 0.76988(15) 0.0213(5) Uani 1 1 d . . . .
H32A H 0.6184 0.8192 0.7875 0.026 Uiso 1 1 calc R . . .
H32B H 0.7248 0.7550 0.8168 0.026 Uiso 1 1 calc R . . .
C10 C 0.7317(3) 0.5140(2) 1.14682(15) 0.0276(6) Uani 1 1 d . . . .
H10A H 0.8251 0.5762 1.1606 0.041 Uiso 1 1 calc R . . .
H10B H 0.6375 0.5276 1.1638 0.041 Uiso 1 1 calc R . . .
H10C H 0.7586 0.4648 1.1730 0.041 Uiso 1 1 calc R . . .
C14 C 0.3134(4) 0.0426(2) 1.0090(3) 0.0546(11) Uani 1 1 d . . . .
H14A H 0.3412 0.0303 0.9566 0.066 Uiso 0.528(7) 1 calc R P A -1
H14B H 0.3973 0.0327 1.0473 0.066 Uiso 0.528(7) 1 calc R P A -1
H14C H 0.2174 0.0050 0.9661 0.066 Uiso 0.472(7) 1 calc R P A 1
H14D H 0.4117 0.0422 0.9879 0.066 Uiso 0.472(7) 1 calc R P A 1
C15B C 0.1560(7) -0.0297(4) 1.0069(4) 0.0377(17) Uani 0.528(7) 1 d . P A -1
H15A H 0.1604 -0.0976 0.9921 0.057 Uiso 0.528(7) 1 calc R P A -1
H15B H 0.1287 -0.0191 1.0589 0.057 Uiso 0.528(7) 1 calc R P A -1
H15C H 0.0726 -0.0214 0.9682 0.057 Uiso 0.528(7) 1 calc R P A -1
C15A C 0.3074(9) -0.0024(5) 1.0628(4) 0.042(2) Uani 0.472(7) 1 d . P A 1
H15D H 0.3053 -0.0708 1.0425 0.063 Uiso 0.472(7) 1 calc R P A 1
H15E H 0.4034 0.0326 1.1051 0.063 Uiso 0.472(7) 1 calc R P A 1
H15F H 0.2087 -0.0046 1.0832 0.063 Uiso 0.472(7) 1 calc R P A 1
H3A H 0.768(3) 0.483(2) 0.5751(17) 0.020(8) Uiso 1 1 d D . . .
H3B H 0.677(4) 0.492(2) 0.6162(18) 0.027(9) Uiso 1 1 d D . . .

loop_
_atom_site_aniso_label
_atom_site_aniso_U_11
_atom_site_aniso_U_22
_atom_site_aniso_U_33
_atom_site_aniso_U_23
_atom_site_aniso_U_13
_atom_site_aniso_U_12
Dy01 0.01305(5) 0.01387(5) 0.01058(6) 0.00248(4) 0.00326(4) 0.00404(4)
O8 0.0224(8) 0.0259(9) 0.0196(9) 0.0047(8) 0.0070(8) 0.0142(7)
O6 0.0162(7) 0.0182(8) 0.0178(9) 0.0029(7) 0.0052(7) 0.0055(6)
O4 0.0190(8) 0.0197(8) 0.0177(9) 0.0056(7) 0.0077(7) 0.0079(6)
O3 0.0186(9) 0.0192(8) 0.0150(10) 0.0017(8) 0.0041(8) 0.0035(7)
O7 0.0187(8) 0.0189(8) 0.0139(9) 0.0056(7) 0.0020(7) 0.0037(6)
O5 0.0247(8) 0.0175(8) 0.0132(9) 0.0032(7) 0.0015(7) 0.0076(7)
O10 0.0177(8) 0.0299(9) 0.0235(10) 0.0068(8) 0.0086(8) 0.0055(7)
O9 0.0313(10) 0.0236(9) 0.0164(10) 0.0028(8) -0.0052(8) 0.0037(8)
O0 0.0251(9) 0.0247(9) 0.0250(10) 0.0059(8) 0.0060(8) -0.0005(7)
O1 0.0171(8) 0.0270(9) 0.0261(10) 0.0061(8) 0.0000(8) 0.0051(7)
N11 0.0144(8) 0.0168(9) 0.0139(10) 0.0047(8) 0.0031(8) 0.0048(7)
O2 0.0220(9) 0.0254(9) 0.0364(12) 0.0008(9) 0.0117(9) -0.0013(7)
N12 0.0150(9) 0.0160(9) 0.0163(10) 0.0033(8) 0.0039(8) 0.0056(7)
N13 0.0175(9) 0.0169(9) 0.0145(10) 0.0017(8) 0.0053(8) 0.0024(7)
N10 0.0144(9) 0.0186(9) 0.0129(10) 0.0040(8) 0.0051(8) 0.0026(7)
N2 0.0142(9) 0.0202(9) 0.0153(10) 0.0072(9) 0.0005(8) 0.0017(7)
N1 0.0219(10) 0.0232(10) 0.0120(10) 0.0047(9) 0.0025(8) 0.0020(8)
C29 0.0156(10) 0.0185(11) 0.0139(12) 0.0018(10) 0.0019(9) 0.0040(9)
C31 0.0203(11) 0.0170(11) 0.0172(13) 0.0080(10) 0.0021(10) 0.0022(9)
C21 0.0161(10) 0.0228(12) 0.0178(13) 0.0073(10) 0.0050(10) 0.0006(9)
C28 0.0215(11) 0.0237(12) 0.0158(12) 0.0059(10) 0.0076(10) 0.0104(10)
C24 0.0230(12) 0.0208(11) 0.0247(14) 0.0076(11) 0.0096(11) 0.0126(10)
C30 0.0168(11) 0.0234(12) 0.0197(13) 0.0071(11) 0.0014(10) 0.0072(9)
C27 0.0213(11) 0.0150(10) 0.0174(13) -0.0002(10) 0.0033(10) -0.0004(9)
C22 0.0199(11) 0.0170(10) 0.0160(12) 0.0081(10) 0.0046(10) 0.0056(9)
C26 0.0240(12) 0.0176(11) 0.0168(13) -0.0019(10) 0.0062(10) 0.0050(9)
C33 0.0156(10) 0.0192(11) 0.0180(12) 0.0082(10) 0.0034(9) 0.0074(9)
C5 0.0231(12) 0.0234(12) 0.0108(12) 0.0033(10) 0.0002(10) 0.0040(10)
C1 0.0200(11) 0.0214(12) 0.0211(13) 0.0087(11) 0.0061(10) 0.0057(9)
C18 0.0167(10) 0.0160(10) 0.0117(11) 0.0030(9) 0.0019(9) 0.0056(8)
C20 0.0137(10) 0.0221(11) 0.0182(13) 0.0060(10) 0.0041(10) 0.0012(9)
C4 0.0194(11) 0.0194(11) 0.0150(12) 0.0054(10) 0.0020(10) 0.0076(9)
C25 0.0301(13) 0.0161(11) 0.0195(13) 0.0011(10) 0.0089(11) 0.0106(10)
C7 0.0170(10) 0.0186(11) 0.0145(12) 0.0060(10) 0.0036(9) 0.0064(9)
C9 0.0199(11) 0.0177(11) 0.0157(12) 0.0048(10) 0.0024(10) 0.0076(9)
C2 0.0231(11) 0.0222(11) 0.0155(12) 0.0082(10) 0.0059(10) 0.0087(10)
C23 0.0242(12) 0.0163(11) 0.0221(13) 0.0096(10) 0.0064(11) 0.0065(9)
C8 0.0208(11) 0.0194(11) 0.0120(12) 0.0051(10) 0.0016(10) 0.0061(9)
C13 0.0211(11) 0.0245(12) 0.0109(12) 0.0054(10) 0.0014(10) 0.0011(10)
C3 0.0229(11) 0.0207(11) 0.0160(12) 0.0065(10) 0.0042(10) 0.0079(9)
C19 0.0148(10) 0.0239(12) 0.0116(12) 0.0034(10) 0.0011(9) 0.0033(9)
C12 0.0219(12) 0.0252(12) 0.0220(14) 0.0080(11) 0.0092(11) 0.0063(10)
C6 0.0233(12) 0.0188(11) 0.0130(12) 0.0025(10) -0.0004(10) 0.0048(9)
C32 0.0209(11) 0.0241(12) 0.0203(13) 0.0026(11) 0.0122(11) 0.0072(10)
C10 0.0326(14) 0.0315(14) 0.0166(13) 0.0080(12) 0.0103(12) 0.0040(11)
C14 0.049(2) 0.0274(15) 0.078(3) -0.0063(18) 0.039(2) -0.0022(14)
C15B 0.039(3) 0.030(3) 0.031(3) -0.003(3) 0.012(3) -0.004(2)
C15A 0.060(5) 0.033(3) 0.045(5) 0.012(3) 0.029(4) 0.024(3)

loop_
_atom_type_symbol
_atom_type_description
_atom_type_scat_dispersion_real
_atom_type_scat_dispersion_imag
_atom_type_scat_source
C C 0.0033 0.0016 'International Tables Vol C Tables 4.2.6.8 and 6.1.1.4'
H H 0.0000 0.0000 'International Tables Vol C Tables 4.2.6.8 and 6.1.1.4'
Dy Dy -0.1892 4.4098 'International Tables Vol C Tables 4.2.6.8 and 6.1.1.4'
N N 0.0061 0.0033 'International Tables Vol C Tables 4.2.6.8 and 6.1.1.4'
O O 0.0106 0.0060 'International Tables Vol C Tables 4.2.6.8 and 6.1.1.4'

loop_
_geom_angle_atom_site_label_1
_geom_angle_atom_site_label_2
_geom_angle_atom_site_label_3
_geom_angle
O6 Dy01 O4 142.36(6)
O6 Dy01 O3 71.51(6)
O6 Dy01 O7 81.55(6)
O6 Dy01 O5 87.53(6)
O6 Dy01 N11 143.22(6)
O6 Dy01 N12 75.39(6)
O6 Dy01 N13 66.84(6)
O6 Dy01 N10 130.27(6)
O4 Dy01 O3 70.92(6)
O4 Dy01 O7 84.98(6)
O4 Dy01 O5 83.80(6)
O4 Dy01 N11 67.08(6)
O4 Dy01 N12 132.30(6)
O4 Dy01 N13 139.81(6)
O4 Dy01 N10 73.39(6)
O3 Dy01 N11 127.46(6)
O3 Dy01 N12 128.37(6)
O3 Dy01 N13 127.42(6)
O3 Dy01 N10 126.39(6)
O7 Dy01 O3 71.96(6)
O7 Dy01 N11 131.74(6)
O7 Dy01 N12 139.57(6)
O7 Dy01 N13 71.50(6)
O7 Dy01 N10 66.25(6)
O5 Dy01 O3 73.19(6)
O5 Dy01 O7 145.15(6)
O5 Dy01 N11 72.28(6)
O5 Dy01 N12 66.83(6)
O5 Dy01 N13 133.19(6)
O5 Dy01 N10 139.66(6)
N11 Dy01 N13 105.08(6)
N11 Dy01 N10 68.33(6)
N12 Dy01 N11 68.51(6)
N12 Dy01 N13 69.02(6)
N12 Dy01 N10 105.24(6)
N10 Dy01 N13 67.46(6)
C33 O6 Dy01 125.24(15)
C29 O4 Dy01 124.64(15)
Dy01 O3 H3A 114(2)
Dy01 O3 H3B 113(2)
H3A O3 H3B 104(3)
C18 O7 Dy01 122.08(14)
C31 O5 Dy01 124.22(15)
C21 N11 Dy01 111.47(14)
C21 N11 C22 108.62(17)
C28 N11 Dy01 105.61(13)
C28 N11 C21 109.92(18)
C28 N11 C22 110.19(18)
C22 N11 Dy01 111.02(12)
C13 O2 C14 115.7(2)
C24 N12 Dy01 110.51(14)
C30 N12 Dy01 106.62(13)
C30 N12 C24 109.13(18)
C30 N12 C23 109.76(19)
C23 N12 Dy01 111.74(13)
C23 N12 C24 109.04(17)
C26 N13 Dy01 112.38(13)
C26 N13 C25 108.31(18)
C25 N13 Dy01 110.04(14)
C32 N13 Dy01 105.81(13)
C32 N13 C26 110.01(19)
C32 N13 C25 110.29(19)
C27 N10 Dy01 112.02(13)
C20 N10 Dy01 110.37(14)
C20 N10 C27 108.74(18)
C19 N10 Dy01 106.59(13)
C19 N10 C27 110.07(19)
C19 N10 C20 109.00(18)
C18 N2 H2 115.5
C18 N2 C7 128.9(2)
C7 N2 H2 115.5
C1 N1 H1 117.9
C1 N1 C9 124.1(2)
C9 N1 H1 117.9
O8 C29 O4 123.9(2)
O8 C29 C28 118.1(2)
O4 C29 C28 118.0(2)
O5 C31 C30 117.7(2)
O9 C31 O5 123.2(2)
O9 C31 C30 119.0(2)
N11 C21 H21A 109.1
N11 C21 H21B 109.1
N11 C21 C20 112.48(19)
H21A C21 H21B 107.8
C20 C21 H21A 109.1
C20 C21 H21B 109.1
N11 C28 C29 113.49(19)
N11 C28 H28A 108.9
N11 C28 H28B 108.9
C29 C28 H28A 108.9
C29 C28 H28B 108.9
H28A C28 H28B 107.7
N12 C24 H24A 109.3
N12 C24 H24B 109.3
N12 C24 C25 111.64(19)
H24A C24 H24B 108.0
C25 C24 H24A 109.3
C25 C24 H24B 109.3
N12 C30 C31 113.13(19)
N12 C30 H30A 109.0
N12 C30 H30B 109.0
C31 C30 H30A 109.0
C31 C30 H30B 109.0
H30A C30 H30B 107.8
N10 C27 H27A 109.0
N10 C27 H27B 109.0
N10 C27 C26 112.74(18)
H27A C27 H27B 107.8
C26 C27 H27A 109.0
C26 C27 H27B 109.0
N11 C22 H22A 109.4
N11 C22 H22B 109.4
N11 C22 C23 111.36(19)
H22A C22 H22B 108.0
C23 C22 H22A 109.4
C23 C22 H22B 109.4
N13 C26 C27 111.6(2)
N13 C26 H26A 109.3
N13 C26 H26B 109.3
C27 C26 H26A 109.3
C27 C26 H26B 109.3
H26A C26 H26B 108.0
O6 C33 C32 117.70(19)
O10 C33 O6 125.0(2)
O10 C33 C32 117.2(2)
C4 C5 H5 119.3
C6 C5 H5 119.3
C6 C5 C4 121.4(2)
O0 C1 N1 120.5(2)
O0 C1 C2 122.0(2)
N1 C1 C2 117.5(2)
O7 C18 N2 124.4(2)
O7 C18 C19 120.2(2)
N2 C18 C19 115.4(2)
N10 C20 C21 111.30(19)
N10 C20 H20A 109.4
N10 C20 H20B 109.4
C21 C20 H20A 109.4
C21 C20 H20B 109.4
H20A C20 H20B 108.0
C5 C4 C3 122.9(2)
C9 C4 C5 117.1(2)
C9 C4 C3 120.0(2)
N13 C25 C24 112.79(19)
N13 C25 H25A 109.0
N13 C25 H25B 109.0
C24 C25 H25A 109.0
C24 C25 H25B 109.0
H25A C25 H25B 107.8
C8 C7 N2 123.3(2)
C8 C7 C6 121.1(2)
C6 C7 N2 115.6(2)
N1 C9 C4 118.4(2)
N1 C9 C8 119.3(2)
C4 C9 C8 122.3(2)
C1 C2 C12 112.9(2)
C3 C2 C1 121.1(2)
C3 C2 C12 125.9(2)
N12 C23 C22 112.43(18)
N12 C23 H23A 109.1
N12 C23 H23B 109.1
C22 C23 H23A 109.1
C22 C23 H23B 109.1
H23A C23 H23B 107.8
C7 C8 C9 118.1(2)
C7 C8 H8 120.9
C9 C8 H8 120.9
O1 C13 O2 123.1(2)
O1 C13 C12 124.3(2)
O2 C13 C12 112.5(2)
C4 C3 C10 117.9(2)
C2 C3 C4 118.8(2)
C2 C3 C10 123.2(2)
N10 C19 C18 111.26(18)
N10 C19 H19A 109.4
N10 C19 H19B 109.4
C18 C19 H19A 109.4
C18 C19 H19B 109.4
H19A C19 H19B 108.0
C2 C12 H12A 109.4
C2 C12 H12B 109.4
C13 C12 C2 111.0(2)
C13 C12 H12A 109.4
C13 C12 H12B 109.4
H12A C12 H12B 108.0
C5 C6 C7 119.9(2)
C5 C6 H6 120.0
C7 C6 H6 120.0
N13 C32 C33 114.5(2)
N13 C32 H32A 108.6
N13 C32 H32B 108.6
C33 C32 H32A 108.6
C33 C32 H32B 108.6
H32A C32 H32B 107.6
C3 C10 H10A 109.5
C3 C10 H10B 109.5
C3 C10 H10C 109.5
H10A C10 H10B 109.5
H10A C10 H10C 109.5
H10B C10 H10C 109.5
O2 C14 H14A 109.0
O2 C14 H14B 109.0
O2 C14 H14C 108.4
O2 C14 H14D 108.4
H14A C14 H14B 107.8
H14A C14 H14C 66.6
H14A C14 H14D 43.0
H14B C14 H14C 141.8
H14B C14 H14D 67.5
H14C C14 H14D 107.4
C15B C14 O2 113.0(3)
C15B C14 H14A 109.0
C15B C14 H14B 109.0
C15B C14 H14C 47.3
C15B C14 H14D 136.7
C15A C14 O2 115.6(4)
C15A C14 H14A 133.8
C15A C14 H14B 46.5
C15A C14 H14C 108.4
C15A C14 H14D 108.4
C15A C14 C15B 64.3(4)
C14 C15B H15A 109.5
C14 C15B H15B 109.5
C14 C15B H15C 109.5
H15A C15B H15B 109.5
H15A C15B H15C 109.5
H15B C15B H15C 109.5
C15A C15B C14 50.7(3)
C15A C15B H15A 88.9
C15A C15B H15B 74.2
C15A C15B H15C 157.8
C14 C15A C15B 65.0(5)
C14 C15A H15D 109.5
C14 C15A H15E 109.5
C14 C15A H15F 109.5
C15B C15A H15D 85.8
C15B C15A H15E 164.6
C15B C15A H15F 62.0
H15D C15A H15E 109.5
H15D C15A H15F 109.5
H15E C15A H15F 109.5

loop_
_geom_bond_atom_site_label_1
_geom_bond_atom_site_label_2
_geom_bond_distance
Dy01 O6 2.2996(15)
Dy01 O4 2.3032(15)
Dy01 O3 2.4331(17)
Dy01 O7 2.4227(16)
Dy01 O5 2.3316(17)
Dy01 N11 2.6282(18)
Dy01 N12 2.5996(19)
Dy01 N13 2.6570(19)
Dy01 N10 2.6417(19)
O8 C29 1.241(3)
O6 C33 1.275(3)
O4 C29 1.265(3)
O3 H3A 0.74(3)
O3 H3B 0.74(3)
O7 C18 1.241(3)
O5 C31 1.266(3)
O10 C33 1.234(3)
O9 C31 1.247(3)
O0 C1 1.249(3)
O1 C13 1.206(3)
N11 C21 1.484(3)
N11 C28 1.476(3)
N11 C22 1.487(3)
O2 C13 1.329(3)
O2 C14 1.466(4)
N12 C24 1.494(3)
N12 C30 1.480(3)
N12 C23 1.491(3)
N13 C26 1.482(3)
N13 C25 1.484(3)
N13 C32 1.472(3)
N10 C27 1.488(3)
N10 C20 1.480(3)
N10 C19 1.476(3)
N2 H2 0.8800
N2 C18 1.332(3)
N2 C7 1.420(3)
N1 H1 0.8800
N1 C1 1.352(3)
N1 C9 1.382(3)
C29 C28 1.513(3)
C31 C30 1.506(3)
C21 H21A 0.9900
C21 H21B 0.9900
C21 C20 1.515(3)
C28 H28A 0.9900
C28 H28B 0.9900
C24 H24A 0.9900
C24 H24B 0.9900
C24 C25 1.513(4)
C30 H30A 0.9900
C30 H30B 0.9900
C27 H27A 0.9900
C27 H27B 0.9900
C27 C26 1.509(3)
C22 H22A 0.9900
C22 H22B 0.9900
C22 C23 1.503(3)
C26 H26A 0.9900
C26 H26B 0.9900
C33 C32 1.514(3)
C5 H5 0.9500
C5 C4 1.407(3)
C5 C6 1.369(3)
C1 C2 1.456(3)
C18 C19 1.508(3)
C20 H20A 0.9900
C20 H20B 0.9900
C4 C9 1.399(3)
C4 C3 1.451(3)
C25 H25A 0.9900
C25 H25B 0.9900
C7 C8 1.376(3)
C7 C6 1.398(3)
C9 C8 1.402(3)
C2 C3 1.354(3)
C2 C12 1.506(3)
C23 H23A 0.9900
C23 H23B 0.9900
C8 H8 0.9500
C13 C12 1.501(3)
C3 C10 1.495(3)
C19 H19A 0.9900
C19 H19B 0.9900
C12 H12A 0.9900
C12 H12B 0.9900
C6 H6 0.9500
C32 H32A 0.9900
C32 H32B 0.9900
C10 H10A 0.9800
C10 H10B 0.9800
C10 H10C 0.9800
C14 H14A 0.9900
C14 H14B 0.9900
C14 H14C 0.9900
C14 H14D 0.9900
C14 C15B 1.452(6)
C14 C15A 1.239(7)
C15B H15A 0.9800
C15B H15B 0.9800
C15B H15C 0.9800
C15B C15A 1.443(9)
C15A H15D 0.9800
C15A H15E 0.9800
C15A H15F 0.9800

loop_
_smtbx_masks_void_nr
_smtbx_masks_void_average_x
_smtbx_masks_void_average_y
_smtbx_masks_void_average_z
_smtbx_masks_void_volume
_smtbx_masks_void_count_electrons
1 -0.282 0.000 0.500 693.2 196.7
